data_7246037
loop_
_publ_author_name
'Iqbal, Infal'
'Mehmood, Arshad'
'Noureen, Sajida'
'Lecomte, Claude'
'Ahmed, Maqsood'

_publ_section_title
;
 Crystal engineering, electron density analysis, and in situ variable
 temperature studies on co-crystal between nicotinic acid and gallic acid
 sesquihydrate
;
_journal_issue 5
_journal_name_full CrystEngComm
_journal_page_first 770
_journal_page_last 784
_journal_paper_doi 10.1039/D2CE01149B
_journal_volume 25
_journal_year 2023
_chemical_formula_moiety 'C6 H5 N O2, C7 H6 O5, 1.5(H2 O)'
_chemical_formula_sum 'C13 H14 N O8.5'
_chemical_formula_weight 320.25
_space_group_crystal_system triclinic
_space_group_IT_number 2
_space_group_name_Hall '-P 1'
_space_group_name_H-M_alt 'P -1'
_atom_sites_solution_hydrogens mixed
_atom_sites_solution_primary direct
_audit_creation_date 2022-05-15
_audit_creation_method
;
FinalCif V89 by Daniel Kratzert, Freiburg 2022,
https://dkratzert.de/finalcif.html
;
_audit_update_record
;
2022-05-16 deposited with the CCDC.	2022-12-22 downloaded from the CCDC.
;
_cell_angle_alpha 93.021(16)
_cell_angle_beta 116.163(16)
_cell_angle_gamma 113.993(13)
_cell_formula_units_Z 4
_cell_length_a 11.855(4)
_cell_length_b 11.927(5)
_cell_length_c 12.429(4)
_cell_measurement_reflns_used 195
_cell_measurement_temperature 355(2)
_cell_measurement_theta_max 20.06
_cell_measurement_theta_min 3.09
_cell_volume 1382.2(9)
_computing_cell_refinement 'SAINT V8.40B (?, 2016)'
_computing_data_reduction 'SAINT V8.40B (?, 2016)'
_computing_molecular_graphics 'Olex2 1.5 (Dolomanov et al., 2009)'
_computing_publication_material 'Olex2 1.5 (Dolomanov et al., 2009)'
_computing_structure_refinement 'SHELXL 2018/3 (Sheldrick, 2015)'
_computing_structure_solution 'SHELXT 2018/2 (Sheldrick, 2018)'
_diffrn_ambient_environment N~2~
_diffrn_ambient_temperature 355.00
_diffrn_detector CPAD
_diffrn_detector_area_resol_mean 7.41
_diffrn_detector_type 'Bruker PHOTON II'
_diffrn_measured_fraction_theta_full 0.892
_diffrn_measured_fraction_theta_max 0.870
_diffrn_measurement_device 'Four-circle diffractometer'
_diffrn_measurement_device_type 'Bruker D8 VENTURE dual wavelength Mo/Cu'
_diffrn_measurement_method '\w and \f scans'
_diffrn_measurement_specimen_support 'MiTeGen micromount'
_diffrn_radiation_monochromator 'mirror optics'
_diffrn_radiation_probe x-ray
_diffrn_radiation_type MoK\a
_diffrn_radiation_wavelength 0.71073
_diffrn_reflns_av_R_equivalents 0.3512
_diffrn_reflns_av_unetI/netI 0.5794
_diffrn_reflns_Laue_measured_fraction_full 0.892
_diffrn_reflns_Laue_measured_fraction_max 0.870
_diffrn_reflns_limit_h_max 12
_diffrn_reflns_limit_h_min -14
_diffrn_reflns_limit_k_max 14
_diffrn_reflns_limit_k_min -14
_diffrn_reflns_limit_l_max 15
_diffrn_reflns_limit_l_min -15
_diffrn_reflns_number 8637
_diffrn_reflns_point_group_measured_fraction_full 0.892
_diffrn_reflns_point_group_measured_fraction_max 0.870
_diffrn_reflns_theta_full 25.242
_diffrn_reflns_theta_max 26.337
_diffrn_reflns_theta_min 2.307
_diffrn_source 'microfocus sealed X-ray tube'
_diffrn_source_current 1.0
_diffrn_source_power 0.05
_diffrn_source_type 'Incoatec I\ms'
_diffrn_source_voltage 50.0
_diffrn_standards_number 0
_exptl_absorpt_coefficient_mu 0.131
_exptl_absorpt_correction_T_max 0.7454
_exptl_absorpt_correction_T_min 0.6196
_exptl_absorpt_correction_type none
_exptl_absorpt_process_details
;
SADABS-2016/2 (Bruker,2016/2) was used for absorption correction.
wR2(int) was 0.1129 before and 0.0614 after correction.
The Ratio of minimum to maximum transmission is 0.8312.
The \l/2 correction factor is Not present.
;
_exptl_crystal_colour colorless
_exptl_crystal_density_diffrn 1.539
_exptl_crystal_description block
_exptl_crystal_F_000 668
_exptl_crystal_size_max 0.4
_exptl_crystal_size_mid 0.35
_exptl_crystal_size_min 0.18
_refine_diff_density_max 0.333
_refine_diff_density_min -0.283
_refine_diff_density_rms 0.063
_refine_ls_extinction_method none
_refine_ls_goodness_of_fit_ref 0.929
_refine_ls_hydrogen_treatment constr
_refine_ls_matrix_type full
_refine_ls_number_parameters 423
_refine_ls_number_reflns 4891
_refine_ls_number_restraints 0
_refine_ls_restrained_S_all 0.929
_refine_ls_R_factor_all 0.3987
_refine_ls_R_factor_gt 0.1287
_refine_ls_shift/su_max 0.000
_refine_ls_shift/su_mean 0.000
_refine_ls_structure_factor_coef Fsqd
_refine_ls_weighting_details 'w=1/[\s^2^(Fo^2^)] where P=(Fo^2^+2Fc^2^)/3'
_refine_ls_weighting_scheme calc
_refine_ls_wR_factor_gt 0.1479
_refine_ls_wR_factor_ref 0.2369
_reflns_Friedel_coverage 0.000
_reflns_number_gt 1140
_reflns_number_total 4891
_reflns_threshold_expression 'I > 2\s(I)'
_cod_data_source_file d2ce01149b2.cif
_cod_data_source_block mo_ga5_infal_355k_2132021_0m_a
_cod_depositor_comments
;
The following automatic conversions were performed:

data item '_diffrn_radiation_probe' value 'X-ray' was changed to
'x-ray' in accordance with the
/home/data/users/saulius/crontab/automatic-downloads/rss-feeds/RSC/lib/dictionaries/cif_core.dic
dictionary named 'cif_core.dic' version 2.4.2 last updated on
2011-04-26.

Automatic conversion script
Id: cif_fix_values 7556 2019-12-06 15:28:31Z antanas 

 Adding full bibliography for 7246035--7246043.cif.

2024-09-02
Z value and formula fixed to values more according to usual
chemical conventions.                 miguel
;
_cod_original_formula_sum 'C26 H28 N2 O17'
_cod_original_formula_weight 640.50
_cod_original_formula_moiety '2(C6 H5 N O2), 2(C7 H6 O5), 3(H2 O)'
_cod_original_formula_units_Z 2
_cod_original_cell_volume 1382.1(9)
_cod_database_code 7246037
_shelx_shelxl_version_number 2018/3
_olex2_refinement_description
;
1. Fixed Uiso
 At 1.2 times of:
  All C(H) groups, All N(H) groups
 At 1.5 times of:
  All O(H) groups, All O(H,H) groups
2.a Free rotating group:
 O16(H16A,H16B), O15(H15A,H15B), O17(H17A,H17B)
2.b Aromatic/amide H refined with riding coordinates:
 N1(H1A), N2(H2), C26(H26), C10(H10A), C17(H17), C14(H14), C19(H19), C23(H23),
 C3(H3A), C7(H7), C20(H20), C24(H24), C25(H25), C18(H18)
2.c Idealised tetrahedral OH refined as rotating group:
 O7(H7A), O9(H9), O1(H1), O5(H5), O4(H4), O3(H3), O8(H8), O10(H10)
;
_olex2_submission_special_instructions 'No special instructions were received'
_shelx_space_group_comment
;
The symmetry employed for this shelxl refinement is uniquely defined
by the following loop, which should always be used as a source of
symmetry information in preference to the above space-group names.
They are only intended as comments.
;
_diffrn_measurement_ambient_temperature_device_make 'Oxford Cobra Cryo device'

loop_
_space_group_symop_operation_xyz
'x, y, z'
'-x, -y, -z'

loop_
_atom_site_label
_atom_site_type_symbol
_atom_site_fract_x
_atom_site_fract_y
_atom_site_fract_z
_atom_site_U_iso_or_equiv
_atom_site_adp_type
_atom_site_occupancy
_atom_site_site_symmetry_order
_atom_site_calc_flag
_atom_site_refinement_flags_posn
_atom_site_refinement_flags_adp
_atom_site_refinement_flags_occupancy
_atom_site_disorder_assembly
_atom_site_disorder_group
O11 O 0.9986(9) 0.0923(8) 0.8320(7) 0.059(3) Uani 1 1 d . . . . .
O13 O 0.5232(9) 0.2637(9) 0.4630(8) 0.070(3) Uani 1 1 d . . . . .
O2 O 0.5277(8) 0.7171(7) 0.9268(7) 0.058(3) Uani 1 1 d . . . . .
O7 O 0.9838(9) 0.5050(9) 1.2038(7) 0.057(3) Uani 1 1 d . . . . .
H7A H 1.036898 0.539056 1.279271 0.086 Uiso 1 1 calc R U . . .
O9 O 0.4849(9) 0.3518(8) 0.6492(7) 0.058(3) Uani 1 1 d . . . . .
H9 H 0.496827 0.301642 0.613365 0.087 Uiso 1 1 calc R U . . .
O1 O 0.5483(9) 0.8320(8) 1.0870(7) 0.053(2) Uani 1 1 d . . . . .
H1 H 0.622941 0.828287 1.124580 0.080 Uiso 1 1 calc R U . . .
O5 O 0.1598(9) 0.9529(8) 0.9039(7) 0.054(2) Uani 1 1 d . . . . .
H5 H 0.086826 0.949748 0.848121 0.082 Uiso 1 1 calc R U . . .
O16 O 0.1880(9) 0.5768(9) 0.4515(8) 0.059(3) Uani 1 1 d G . . . .
H16A H 0.274098 0.636790 0.489750 0.088 Uiso 1 1 d G U . . .
H16B H 0.194573 0.509849 0.464414 0.088 Uiso 1 1 d G U . . .
O6 O 0.8660(8) 0.5966(7) 1.2385(7) 0.056(3) Uani 1 1 d . . . . .
O4 O 0.0075(9) 0.8336(8) 0.6548(7) 0.055(2) Uani 1 1 d . . . . .
H4 H -0.033855 0.789517 0.582781 0.082 Uiso 1 1 calc R U . . .
O3 O 0.0874(9) 0.6925(9) 0.5549(7) 0.066(3) Uani 1 1 d . . . . .
H3 H 0.125511 0.659581 0.533105 0.099 Uiso 1 1 calc R U . . .
O12 O 0.8816(8) 0.1982(7) 0.8267(7) 0.060(3) Uani 1 1 d . . . . .
O8 O 0.6937(10) 0.2827(9) 0.7421(7) 0.070(3) Uani 1 1 d . . . . .
H8 H 0.746530 0.253260 0.779764 0.104 Uiso 1 1 calc R U . . .
O10 O 0.4547(9) 0.4925(8) 0.7914(8) 0.062(3) Uani 1 1 d . . . . .
H10 H 0.473423 0.561116 0.830714 0.094 Uiso 1 1 calc R U . . .
O15 O 0.7725(11) 0.7934(8) 1.2207(9) 0.067(3) Uani 1 1 d G . . . .
H15A H 0.826860 0.802771 1.190741 0.101 Uiso 1 1 d G U . . .
H15B H 0.719660 0.712939 1.199799 0.101 Uiso 1 1 d G U . . .
O17 O -0.2013(9) 0.6264(10) 0.4425(7) 0.074(3) Uani 1 1 d G . . . .
H17A H -0.286253 0.613805 0.397086 0.110 Uiso 1 1 d G U . . .
H17B H -0.170040 0.612661 0.396154 0.110 Uiso 1 1 d G U . . .
O14 O 0.4366(9) 0.1059(8) 0.2996(7) 0.069(3) Uani 1 1 d . . . . .
N1 N 0.6347(10) 0.0555(9) 0.4375(9) 0.048(3) Uani 1 1 d . . . . .
H1A H 0.567895 0.074616 0.397010 0.058 Uiso 1 1 calc R U . . .
C16 C 0.8231(12) 0.0764(11) 0.6339(11) 0.038(3) Uani 1 1 d . . . . .
N2 N 0.1363(11) 0.2009(9) 0.0748(9) 0.055(3) Uani 1 1 d . . . . .
H2 H 0.086429 0.164375 -0.004376 0.066 Uiso 1 1 calc R U . . .
C5 C 0.1200(13) 0.8169(10) 0.7264(11) 0.041(3) Uani 1 1 d . . . . .
C26 C 0.2362(12) 0.1703(10) 0.1479(10) 0.039(3) Uani 1 1 d . . . . .
H26 H 0.247676 0.107261 0.113545 0.047 Uiso 1 1 calc R U . . .
C1 C 0.4828(12) 0.7738(11) 0.9663(11) 0.040(3) Uani 1 1 d . . . . .
C10 C 0.7902(12) 0.4083(9) 0.9506(10) 0.039(3) Uani 1 1 d . . . . .
H10A H 0.864696 0.388516 0.983966 0.047 Uiso 1 1 calc R U . . .
C17 C 0.8489(13) 0.0009(10) 0.5707(11) 0.053(4) Uani 1 1 d . . . . .
H17 H 0.922247 -0.018143 0.615546 0.064 Uiso 1 1 calc R U . . .
C13 C 0.5698(13) 0.4694(10) 0.8515(10) 0.038(3) Uani 1 1 d . . . . .
C14 C 0.6643(12) 0.5151(10) 0.9766(10) 0.037(3) Uani 1 1 d . . . . .
H14 H 0.653571 0.565155 1.027517 0.045 Uiso 1 1 calc R U . . .
C11 C 0.6930(13) 0.3611(11) 0.8261(11) 0.042(3) Uani 1 1 d . . . . .
C2 C 0.3573(12) 0.7933(10) 0.8858(11) 0.037(3) Uani 1 1 d . . . . .
C9 C 0.7787(13) 0.4869(11) 1.0295(11) 0.043(3) Uani 1 1 d . . . . .
C22 C 0.3203(12) 0.2314(11) 0.2717(11) 0.041(3) Uani 1 1 d . . . . .
C15 C 0.9016(13) 0.1259(12) 0.7711(11) 0.045(3) Uani 1 1 d . . . . .
C4 C 0.1685(14) 0.7468(11) 0.6835(12) 0.046(3) Uani 1 1 d . . . . .
C12 C 0.5814(13) 0.3922(11) 0.7724(12) 0.046(4) Uani 1 1 d . . . . .
C21 C 0.4351(14) 0.1971(13) 0.3523(11) 0.051(4) Uani 1 1 d . . . . .
C19 C 0.6583(13) -0.0176(11) 0.3739(11) 0.053(4) Uani 1 1 d . . . . .
H19 H 0.603320 -0.047708 0.287187 0.063 Uiso 1 1 calc R U . . .
C23 C 0.2986(12) 0.3200(10) 0.3223(11) 0.047(4) Uani 1 1 d . . . . .
H23 H 0.355917 0.361822 0.407433 0.056 Uiso 1 1 calc R U . . .
C8 C 0.8753(14) 0.5340(12) 1.1610(12) 0.050(4) Uani 1 1 d . . . . .
C3 C 0.2857(14) 0.7339(11) 0.7595(12) 0.051(4) Uani 1 1 d . . . . .
H3A H 0.315802 0.687088 0.727257 0.061 Uiso 1 1 calc R U . . .
C6 C 0.1991(13) 0.8780(10) 0.8551(12) 0.041(4) Uani 1 1 d . . . . .
C7 C 0.3157(13) 0.8643(10) 0.9346(12) 0.049(4) Uani 1 1 d . . . . .
H7 H 0.365366 0.902849 1.020118 0.059 Uiso 1 1 calc R U . . .
C20 C 0.7124(13) 0.1003(11) 0.5632(11) 0.054(4) Uani 1 1 d . . . . .
H20 H 0.690296 0.148948 0.603525 0.065 Uiso 1 1 calc R U . . .
C24 C 0.1917(14) 0.3475(12) 0.2471(12) 0.057(4) Uani 1 1 d . . . . .
H24 H 0.174252 0.405792 0.280881 0.068 Uiso 1 1 calc R U . . .
C25 C 0.1118(13) 0.2863(12) 0.1211(12) 0.060(4) Uani 1 1 d . . . . .
H25 H 0.040710 0.304441 0.068236 0.072 Uiso 1 1 calc R U . . .
C18 C 0.7674(14) -0.0481(12) 0.4403(12) 0.064(4) Uani 1 1 d . . . . .
H18 H 0.785364 -0.099891 0.398713 0.077 Uiso 1 1 calc R U . . .

loop_
_atom_site_aniso_label
_atom_site_aniso_U_11
_atom_site_aniso_U_22
_atom_site_aniso_U_33
_atom_site_aniso_U_23
_atom_site_aniso_U_13
_atom_site_aniso_U_12
O11 0.063(6) 0.077(7) 0.038(6) 0.009(5) 0.012(5) 0.051(6)
O13 0.066(7) 0.112(8) 0.038(6) 0.011(6) 0.016(6) 0.059(7)
O2 0.062(7) 0.073(7) 0.053(6) 0.005(5) 0.030(6) 0.044(6)
O7 0.064(7) 0.078(7) 0.033(5) 0.010(5) 0.012(5) 0.051(6)
O9 0.063(7) 0.070(7) 0.044(6) 0.002(5) 0.017(5) 0.047(6)
O1 0.063(7) 0.060(6) 0.048(6) 0.011(5) 0.023(6) 0.045(6)
O5 0.057(7) 0.066(6) 0.054(6) 0.009(5) 0.028(5) 0.041(6)
O16 0.059(6) 0.064(6) 0.046(6) 0.001(6) 0.021(6) 0.032(5)
O6 0.060(6) 0.068(6) 0.043(6) 0.008(5) 0.024(5) 0.037(6)
O4 0.047(6) 0.069(7) 0.051(6) 0.008(5) 0.015(5) 0.043(6)
O3 0.062(7) 0.102(8) 0.049(6) 0.008(6) 0.023(6) 0.059(6)
O12 0.068(7) 0.074(7) 0.050(6) 0.002(5) 0.024(5) 0.053(6)
O8 0.085(8) 0.097(8) 0.043(6) -0.005(5) 0.020(6) 0.076(6)
O10 0.050(6) 0.072(7) 0.057(6) -0.008(5) 0.013(5) 0.041(6)
O15 0.078(8) 0.075(7) 0.066(7) 0.019(6) 0.036(7) 0.052(6)
O17 0.050(7) 0.103(8) 0.061(7) 0.013(6) 0.018(6) 0.044(7)
O14 0.086(7) 0.090(8) 0.048(6) 0.016(5) 0.027(6) 0.065(7)
N1 0.053(8) 0.063(8) 0.040(7) 0.023(6) 0.019(7) 0.041(7)
C16 0.030(8) 0.058(9) 0.026(8) 0.013(7) 0.007(7) 0.030(7)
N2 0.062(9) 0.065(8) 0.038(7) 0.016(6) 0.023(7) 0.034(7)
C5 0.040(9) 0.038(8) 0.044(9) 0.001(7) 0.017(8) 0.024(7)
C26 0.031(8) 0.044(9) 0.023(8) -0.006(6) -0.001(7) 0.020(7)
C1 0.032(8) 0.043(9) 0.028(8) 0.001(7) 0.010(7) 0.011(7)
C10 0.043(9) 0.035(8) 0.036(8) 0.007(6) 0.016(8) 0.022(7)
C17 0.064(10) 0.063(10) 0.037(9) -0.001(7) 0.018(8) 0.045(9)
C13 0.049(9) 0.052(9) 0.024(8) 0.015(7) 0.018(7) 0.031(8)
C14 0.047(9) 0.041(8) 0.036(8) 0.004(6) 0.025(8) 0.028(7)
C11 0.041(9) 0.043(9) 0.036(8) 0.002(7) 0.012(7) 0.025(8)
C2 0.032(8) 0.031(8) 0.044(9) 0.015(7) 0.014(7) 0.017(7)
C9 0.051(9) 0.048(9) 0.033(8) 0.015(7) 0.019(8) 0.029(8)
C22 0.035(8) 0.051(9) 0.042(9) 0.018(7) 0.020(8) 0.025(8)
C15 0.040(9) 0.055(9) 0.036(9) 0.011(7) 0.016(8) 0.023(8)
C4 0.059(10) 0.050(9) 0.037(9) 0.021(7) 0.026(8) 0.029(8)
C12 0.054(10) 0.059(10) 0.043(9) 0.016(8) 0.029(8) 0.037(9)
C21 0.053(10) 0.092(12) 0.017(8) 0.018(8) 0.022(8) 0.036(10)
C19 0.064(10) 0.058(10) 0.033(8) 0.008(7) 0.020(8) 0.032(9)
C23 0.051(9) 0.056(9) 0.039(8) 0.001(7) 0.024(8) 0.030(8)
C8 0.060(10) 0.057(10) 0.050(10) 0.030(8) 0.032(9) 0.036(9)
C3 0.060(10) 0.056(10) 0.050(10) 0.011(8) 0.034(9) 0.033(9)
C6 0.065(10) 0.047(9) 0.060(10) 0.022(7) 0.049(9) 0.048(8)
C7 0.069(10) 0.039(9) 0.067(10) 0.023(7) 0.049(9) 0.031(8)
C20 0.056(10) 0.068(10) 0.025(8) -0.013(7) 0.016(8) 0.028(9)
C24 0.076(11) 0.069(11) 0.056(10) 0.023(9) 0.043(10) 0.051(10)
C25 0.060(10) 0.098(12) 0.070(11) 0.042(9) 0.042(10) 0.067(10)
C18 0.084(12) 0.072(11) 0.047(10) 0.000(8) 0.027(9) 0.053(10)

loop_
_atom_type_symbol
_atom_type_description
_atom_type_scat_dispersion_real
_atom_type_scat_dispersion_imag
_atom_type_scat_source
C C 0.0033 0.0016 'International Tables Vol C Tables 4.2.6.8 and 6.1.1.4'
H H 0.0000 0.0000 'International Tables Vol C Tables 4.2.6.8 and 6.1.1.4'
N N 0.0061 0.0033 'International Tables Vol C Tables 4.2.6.8 and 6.1.1.4'
O O 0.0106 0.0060 'International Tables Vol C Tables 4.2.6.8 and 6.1.1.4'

loop_
_geom_angle_atom_site_label_1
_geom_angle_atom_site_label_2
_geom_angle_atom_site_label_3
_geom_angle
_geom_angle_site_symmetry_1
_geom_angle_site_symmetry_3
_geom_angle_publ_flag
C8 O7 H7A 109.5 . . ?
C12 O9 H9 109.5 . . ?
C1 O1 H1 109.5 . . ?
C6 O5 H5 109.5 . . ?
H16A O16 H16B 104.5 . . ?
C5 O4 H4 109.5 . . ?
C4 O3 H3 109.5 . . ?
C11 O8 H8 109.5 . . ?
C13 O10 H10 109.5 . . ?
H15A O15 H15B 104.5 . . ?
H17A O17 H17B 109.5 . . ?
C19 N1 H1A 119.0 . . ?
C19 N1 C20 122.0(11) . . ?
C20 N1 H1A 119.0 . . ?
C17 C16 C15 123.7(11) . . ?
C17 C16 C20 116.8(11) . . ?
C20 C16 C15 119.4(10) . . ?
C26 N2 H2 119.0 . . ?
C25 N2 H2 119.0 . . ?
C25 N2 C26 122.0(11) . . ?
O4 C5 C4 125.4(11) . . ?
O4 C5 C6 118.0(9) . . ?
C4 C5 C6 116.5(11) . . ?
N2 C26 H26 120.1 . . ?
N2 C26 C22 119.7(10) . . ?
C22 C26 H26 120.1 . . ?
O2 C1 O1 121.5(11) . . ?
O2 C1 C2 124.6(11) . . ?
O1 C1 C2 113.7(10) . . ?
C11 C10 H10A 119.8 . . ?
C11 C10 C9 120.4(11) . . ?
C9 C10 H10A 119.8 . . ?
C16 C17 H17 119.2 . . ?
C16 C17 C18 121.6(12) . . ?
C18 C17 H17 119.2 . . ?
O10 C13 C12 114.4(10) . . ?
C14 C13 O10 124.2(10) . . ?
C14 C13 C12 121.4(11) . . ?
C13 C14 H14 119.9 . . ?
C13 C14 C9 120.2(10) . . ?
C9 C14 H14 119.9 . . ?
O8 C11 C12 114.0(10) . . ?
C10 C11 O8 124.9(10) . . ?
C10 C11 C12 121.1(10) . . ?
C3 C2 C1 115.6(10) . . ?
C7 C2 C1 122.3(11) . . ?
C7 C2 C3 122.0(12) . . ?
C10 C9 C14 118.7(11) . . ?
C10 C9 C8 121.9(11) . . ?
C14 C9 C8 119.4(10) . . ?
C26 C22 C21 118.9(10) . . ?
C26 C22 C23 119.7(12) . . ?
C23 C22 C21 121.4(12) . . ?
O11 C15 C16 115.8(10) . . ?
O12 C15 O11 121.1(11) . . ?
O12 C15 C16 123.1(11) . . ?
C5 C4 O3 113.1(11) . . ?
C3 C4 O3 123.2(11) . . ?
C3 C4 C5 123.7(12) . . ?
O9 C12 C13 118.0(11) . . ?
O9 C12 C11 123.8(9) . . ?
C13 C12 C11 118.2(12) . . ?
O13 C21 O14 124.9(12) . . ?
O13 C21 C22 118.6(11) . . ?
O14 C21 C22 116.4(11) . . ?
N1 C19 H19 120.6 . . ?
N1 C19 C18 118.7(11) . . ?
C18 C19 H19 120.6 . . ?
C22 C23 H23 119.9 . . ?
C22 C23 C24 120.1(12) . . ?
C24 C23 H23 119.9 . . ?
O7 C8 C9 115.6(10) . . ?
O6 C8 O7 118.6(12) . . ?
O6 C8 C9 125.7(12) . . ?
C2 C3 H3A 121.3 . . ?
C4 C3 C2 117.3(11) . . ?
C4 C3 H3A 121.3 . . ?
O5 C6 C5 119.7(11) . . ?
C7 C6 O5 119.2(11) . . ?
C7 C6 C5 121.1(9) . . ?
C2 C7 C6 119.2(12) . . ?
C2 C7 H7 120.4 . . ?
C6 C7 H7 120.4 . . ?
N1 C20 C16 122.2(10) . . ?
N1 C20 H20 118.9 . . ?
C16 C20 H20 118.9 . . ?
C23 C24 H24 120.9 . . ?
C25 C24 C23 118.2(11) . . ?
C25 C24 H24 120.9 . . ?
N2 C25 C24 120.1(12) . . ?
N2 C25 H25 120.0 . . ?
C24 C25 H25 120.0 . . ?
C17 C18 H18 120.7 . . ?
C19 C18 C17 118.7(11) . . ?
C19 C18 H18 120.7 . . ?

loop_
_geom_bond_atom_site_label_1
_geom_bond_atom_site_label_2
_geom_bond_distance
_geom_bond_site_symmetry_2
_geom_bond_publ_flag
O11 C15 1.303(13) . ?
O13 C21 1.248(13) . ?
O2 C1 1.212(10) . ?
O7 H7A 0.8200 . ?
O7 C8 1.355(12) . ?
O9 H9 0.8200 . ?
O9 C12 1.348(13) . ?
O1 H1 0.8200 . ?
O1 C1 1.327(11) . ?
O5 H5 0.8200 . ?
O5 C6 1.384(9) . ?
O16 H16A 0.8500 . ?
O16 H16B 0.8499 . ?
O6 C8 1.259(11) . ?
O4 H4 0.8200 . ?
O4 C5 1.341(12) . ?
O3 H3 0.8200 . ?
O3 C4 1.389(13) . ?
O12 C15 1.235(11) . ?
O8 H8 0.8200 . ?
O8 C11 1.369(11) . ?
O10 H10 0.8200 . ?
O10 C13 1.386(12) . ?
O15 H15A 0.8501 . ?
O15 H15B 0.8499 . ?
O17 H17A 0.8500 . ?
O17 H17B 0.8504 . ?
O14 C21 1.251(12) . ?
N1 H1A 0.8600 . ?
N1 C19 1.336(11) . ?
N1 C20 1.349(13) . ?
C16 C17 1.371(12) . ?
C16 C15 1.474(14) . ?
C16 C20 1.375(15) . ?
N2 H2 0.8600 . ?
N2 C26 1.342(13) . ?
N2 C25 1.333(12) . ?
C5 C4 1.389(13) . ?
C5 C6 1.402(14) . ?
C26 H26 0.9300 . ?
C26 C22 1.353(14) . ?
C1 C2 1.504(15) . ?
C10 H10A 0.9300 . ?
C10 C11 1.360(14) . ?
C10 C9 1.408(12) . ?
C17 H17 0.9300 . ?
C17 C18 1.401(15) . ?
C13 C14 1.360(14) . ?
C13 C12 1.401(12) . ?
C14 H14 0.9300 . ?
C14 C9 1.412(14) . ?
C11 C12 1.406(14) . ?
C2 C3 1.381(14) . ?
C2 C7 1.370(12) . ?
C9 C8 1.424(15) . ?
C22 C21 1.522(16) . ?
C22 C23 1.368(12) . ?
C4 C3 1.370(15) . ?
C19 H19 0.9300 . ?
C19 C18 1.399(16) . ?
C23 H23 0.9300 . ?
C23 C24 1.383(15) . ?
C3 H3A 0.9300 . ?
C6 C7 1.382(15) . ?
C7 H7 0.9300 . ?
C20 H20 0.9300 . ?
C24 H24 0.9300 . ?
C24 C25 1.375(15) . ?
C25 H25 0.9300 . ?
C18 H18 0.9300 . ?

loop_
_geom_torsion_atom_site_label_1
_geom_torsion_atom_site_label_2
_geom_torsion_atom_site_label_3
_geom_torsion_atom_site_label_4
_geom_torsion
_geom_torsion_site_symmetry_1
_geom_torsion_site_symmetry_2
_geom_torsion_site_symmetry_3
_geom_torsion_site_symmetry_4
_geom_torsion_publ_flag
O2 C1 C2 C3 4.3(18) . . . . ?
O2 C1 C2 C7 -176.3(11) . . . . ?
O1 C1 C2 C3 -179.8(11) . . . . ?
O1 C1 C2 C7 -0.3(16) . . . . ?
O5 C6 C7 C2 -178.1(10) . . . . ?
O4 C5 C4 O3 -0.3(18) . . . . ?
O4 C5 C4 C3 178.7(13) . . . . ?
O4 C5 C6 O5 0.0(17) . . . . ?
O4 C5 C6 C7 179.6(11) . . . . ?
O3 C4 C3 C2 179.7(11) . . . . ?
O8 C11 C12 O9 -1.5(18) . . . . ?
O8 C11 C12 C13 178.4(10) . . . . ?
O10 C13 C14 C9 -179.8(11) . . . . ?
O10 C13 C12 O9 1.6(16) . . . . ?
O10 C13 C12 C11 -178.4(11) . . . . ?
N1 C19 C18 C17 -1.0(19) . . . . ?
C16 C17 C18 C19 1(2) . . . . ?
N2 C26 C22 C21 -178.7(10) . . . . ?
N2 C26 C22 C23 2.8(18) . . . . ?
C5 C4 C3 C2 0.8(19) . . . . ?
C5 C6 C7 C2 2.3(18) . . . . ?
C26 N2 C25 C24 1.0(19) . . . . ?
C26 C22 C21 O13 171.7(11) . . . . ?
C26 C22 C21 O14 -5.6(18) . . . . ?
C26 C22 C23 C24 -0.3(19) . . . . ?
C1 C2 C3 C4 178.4(11) . . . . ?
C1 C2 C7 C6 -179.9(11) . . . . ?
C10 C11 C12 O9 177.7(12) . . . . ?
C10 C11 C12 C13 -2.3(18) . . . . ?
C10 C9 C8 O7 4.0(18) . . . . ?
C10 C9 C8 O6 -174.4(11) . . . . ?
C17 C16 C15 O11 -0.9(18) . . . . ?
C17 C16 C15 O12 176.8(12) . . . . ?
C17 C16 C20 N1 -2.0(19) . . . . ?
C13 C14 C9 C10 -1.6(17) . . . . ?
C13 C14 C9 C8 -179.1(11) . . . . ?
C14 C13 C12 O9 -179.1(11) . . . . ?
C14 C13 C12 C11 0.9(18) . . . . ?
C14 C9 C8 O7 -178.6(11) . . . . ?
C14 C9 C8 O6 3(2) . . . . ?
C11 C10 C9 C14 0.2(17) . . . . ?
C11 C10 C9 C8 177.6(12) . . . . ?
C9 C10 C11 O8 -179.1(11) . . . . ?
C9 C10 C11 C12 1.8(18) . . . . ?
C22 C23 C24 C25 -1.8(19) . . . . ?
C15 C16 C17 C18 177.3(12) . . . . ?
C15 C16 C20 N1 -178.7(11) . . . . ?
C4 C5 C6 O5 178.0(10) . . . . ?
C4 C5 C6 C7 -2.5(17) . . . . ?
C12 C13 C14 C9 1.0(18) . . . . ?
C21 C22 C23 C24 -178.8(11) . . . . ?
C19 N1 C20 C16 1.7(19) . . . . ?
C23 C22 C21 O13 -9.9(18) . . . . ?
C23 C22 C21 O14 172.8(11) . . . . ?
C23 C24 C25 N2 1.4(19) . . . . ?
C3 C2 C7 C6 -0.5(18) . . . . ?
C6 C5 C4 O3 -178.1(11) . . . . ?
C6 C5 C4 C3 0.9(19) . . . . ?
C7 C2 C3 C4 -1.1(19) . . . . ?
C20 N1 C19 C18 -0.2(18) . . . . ?
C20 C16 C17 C18 0.8(18) . . . . ?
C20 C16 C15 O11 175.6(12) . . . . ?
C20 C16 C15 O12 -6.7(19) . . . . ?
C25 N2 C26 C22 -3.2(19) . . . . ?
